data_4066131
loop_
_publ_author_name
'Kaleta, Katharina'
'Arndt, Perdita'
'Beweries, Torsten'
'Spannenberg, Anke'
'Theilmann, Oliver'
'Rosenthal, Uwe'

_publ_section_title
;
 Reactions of Group 4 Metallocene Alkyne Complexes with Azobenzene:
 Formation of Diazametallacyclopropanes and N&#x2550;N Bond Activation
;
_journal_issue 11
_journal_name_full Organometallics
_journal_page_first 2604
_journal_paper_doi 10.1021/om100306b
_journal_volume 29
_journal_year 2010
_chemical_formula_sum 'C32 H34 N2 Zr'
_chemical_formula_weight 537.83
_chemical_name_systematic
; 
 ? 
;
_space_group_IT_number 61
_symmetry_cell_setting orthorhombic
_symmetry_space_group_name_Hall '-P 2ac 2ab'
_symmetry_space_group_name_H-M 'P b c a'
_atom_sites_solution_hydrogens geom
_atom_sites_solution_primary direct
_atom_sites_solution_secondary difmap
_audit_creation_method SHELXL-97
_cell_angle_alpha 90.00
_cell_angle_beta 90.00
_cell_angle_gamma 90.00
_cell_formula_units_Z 8
_cell_length_a 9.6651(2)
_cell_length_b 16.4871(4)
_cell_length_c 31.7377(9)
_cell_measurement_reflns_used 3450
_cell_measurement_temperature 200(2)
_cell_measurement_theta_max 27.18
_cell_measurement_theta_min 2.42
_cell_volume 5057.4(2)
_computing_cell_refinement X-AREA
_computing_data_collection 'X-AREA (Stoe & Cie, 2005)'
_computing_data_reduction X-AREA
_computing_structure_refinement 'SHELXL-97 (Sheldrick, 2008)'
_computing_structure_solution 'SHELXS-97 (Sheldrick, 2008)'
_diffrn_ambient_temperature 200(2)
_diffrn_measured_fraction_theta_full 0.997
_diffrn_measured_fraction_theta_max 0.997
_diffrn_measurement_device_type 'STOE IPDS II'
_diffrn_measurement_method \w
_diffrn_radiation_monochromator graphite
_diffrn_radiation_source 'fine-focus sealed tube'
_diffrn_radiation_type MoK\a
_diffrn_radiation_wavelength 0.71073
_diffrn_reflns_av_R_equivalents 0.0457
_diffrn_reflns_av_sigmaI/netI 0.0247
_diffrn_reflns_limit_h_max 12
_diffrn_reflns_limit_h_min -12
_diffrn_reflns_limit_k_max 20
_diffrn_reflns_limit_k_min -20
_diffrn_reflns_limit_l_max 40
_diffrn_reflns_limit_l_min -40
_diffrn_reflns_number 66548
_diffrn_reflns_theta_full 26.75
_diffrn_reflns_theta_max 26.75
_diffrn_reflns_theta_min 2.47
_exptl_absorpt_coefficient_mu 0.458
_exptl_absorpt_correction_T_max 0.9503
_exptl_absorpt_correction_T_min 0.8748
_exptl_absorpt_correction_type numerical
_exptl_absorpt_process_details 'X-SHAPE and X-RED32 (Stoe & Cie, 2005)'
_exptl_crystal_colour dark-violet
_exptl_crystal_density_diffrn 1.413
_exptl_crystal_density_method 'not measured'
_exptl_crystal_description prism
_exptl_crystal_F_000 2240
_exptl_crystal_size_max 0.40
_exptl_crystal_size_mid 0.30
_exptl_crystal_size_min 0.25
_refine_diff_density_max 0.349
_refine_diff_density_min -0.901
_refine_diff_density_rms 0.060
_refine_ls_extinction_method none
_refine_ls_goodness_of_fit_ref 0.873
_refine_ls_hydrogen_treatment constr
_refine_ls_matrix_type full
_refine_ls_number_parameters 316
_refine_ls_number_reflns 5367
_refine_ls_number_restraints 0
_refine_ls_restrained_S_all 0.873
_refine_ls_R_factor_all 0.0518
_refine_ls_R_factor_gt 0.0331
_refine_ls_shift/su_max 0.002
_refine_ls_shift/su_mean 0.000
_refine_ls_structure_factor_coef Fsqd
_refine_ls_weighting_details 'calc w=1/[\s^2^(Fo^2^)+(0.0599P)^2^+0.0000P] where P=(Fo^2^+2Fc^2^)/3'
_refine_ls_weighting_scheme calc
_refine_ls_wR_factor_gt 0.0817
_refine_ls_wR_factor_ref 0.0866
_reflns_number_gt 3628
_reflns_number_total 5367
_reflns_threshold_expression >2sigma(I)
_cod_data_source_file om100306b_si_002.cif
_cod_data_source_block ks1038
_cod_original_sg_symbol_H-M Pbca
_cod_database_code 4066131

loop_
_symmetry_equiv_pos_as_xyz
'x, y, z'
'-x+1/2, -y, z+1/2'
'-x, y+1/2, -z+1/2'
'x+1/2, -y+1/2, -z'
'-x, -y, -z'
'x-1/2, y, -z-1/2'
'x, -y-1/2, z-1/2'
'-x-1/2, y-1/2, z'

loop_
_atom_site_label
_atom_site_type_symbol
_atom_site_fract_x
_atom_site_fract_y
_atom_site_fract_z
_atom_site_U_iso_or_equiv
_atom_site_adp_type
_atom_site_occupancy
_atom_site_symmetry_multiplicity
_atom_site_calc_flag
_atom_site_refinement_flags
C1 C -0.0938(2) 0.39109(12) 0.66452(6) 0.0359(4) Uani 1 1 d .
C2 C -0.2287(2) 0.38456(13) 0.68008(7) 0.0407(5) Uani 1 1 d .
H2 H -0.2906 0.3466 0.6678 0.049 Uiso 1 1 calc R
C3 C -0.2731(2) 0.43262(15) 0.71306(7) 0.0488(6) Uani 1 1 d .
H3 H -0.3650 0.4274 0.7233 0.059 Uiso 1 1 calc R
C4 C -0.1847(3) 0.48818(15) 0.73129(7) 0.0522(6) Uani 1 1 d .
H4 H -0.2148 0.5207 0.7542 0.063 Uiso 1 1 calc R
C5 C -0.0523(3) 0.49579(14) 0.71575(7) 0.0489(5) Uani 1 1 d .
H5 H 0.0088 0.5342 0.7281 0.059 Uiso 1 1 calc R
C6 C -0.0064(2) 0.44817(14) 0.68224(7) 0.0418(5) Uani 1 1 d .
H6 H 0.0848 0.4549 0.6716 0.050 Uiso 1 1 calc R
C7 C 0.13197(19) 0.38599(12) 0.58594(6) 0.0339(4) Uani 1 1 d .
C8 C 0.0611(2) 0.45521(13) 0.57280(7) 0.0399(5) Uani 1 1 d .
H8 H -0.0224 0.4706 0.5864 0.048 Uiso 1 1 calc R
C9 C 0.1125(2) 0.50163(14) 0.53977(7) 0.0450(5) Uani 1 1 d .
H9 H 0.0633 0.5488 0.5312 0.054 Uiso 1 1 calc R
C10 C 0.2327(2) 0.48116(14) 0.51907(7) 0.0462(5) Uani 1 1 d .
H10 H 0.2655 0.5130 0.4962 0.055 Uiso 1 1 calc R
C11 C 0.3050(2) 0.41291(14) 0.53231(7) 0.0426(5) Uani 1 1 d .
H11 H 0.3883 0.3979 0.5185 0.051 Uiso 1 1 calc R
C12 C 0.2564(2) 0.36664(13) 0.56554(7) 0.0385(5) Uani 1 1 d .
H12 H 0.3082 0.3210 0.5747 0.046 Uiso 1 1 calc R
C13 C -0.0565(3) 0.12865(16) 0.68231(8) 0.0568(6) Uani 1 1 d .
H13 H -0.1471 0.1063 0.6824 0.068 Uiso 1 1 calc R
C14 C -0.0167(3) 0.20163(17) 0.70147(7) 0.0562(7) Uani 1 1 d .
H14 H -0.0762 0.2370 0.7166 0.067 Uiso 1 1 calc R
C15 C 0.1249(3) 0.21382(14) 0.69461(7) 0.0489(6) Uani 1 1 d .
C16 C 0.2175(3) 0.27954(16) 0.71052(8) 0.0635(8) Uani 1 1 d .
H16A H 0.2333 0.2717 0.7411 0.076 Uiso 1 1 calc R
H16B H 0.1713 0.3326 0.7066 0.076 Uiso 1 1 calc R
C17 C 0.3556(3) 0.28055(17) 0.68791(10) 0.0698(8) Uani 1 1 d .
H17A H 0.3439 0.3057 0.6598 0.084 Uiso 1 1 calc R
H17B H 0.4219 0.3141 0.7041 0.084 Uiso 1 1 calc R
C18 C 0.4140(3) 0.19591(19) 0.68266(9) 0.0679(8) Uani 1 1 d .
H18A H 0.4244 0.1704 0.7107 0.081 Uiso 1 1 calc R
H18B H 0.5069 0.1994 0.6696 0.081 Uiso 1 1 calc R
C19 C 0.3205(2) 0.14289(16) 0.65515(8) 0.0562(6) Uani 1 1 d .
H19A H 0.3259 0.1614 0.6255 0.067 Uiso 1 1 calc R
H19B H 0.3527 0.0859 0.6563 0.067 Uiso 1 1 calc R
C20 C 0.1734(3) 0.14766(13) 0.67021(7) 0.0459(5) Uani 1 1 d .
C21 C 0.0611(3) 0.09388(14) 0.66282(7) 0.0494(6) Uani 1 1 d .
C22 C 0.0627(3) 0.01758(14) 0.63667(9) 0.0598(7) Uani 1 1 d .
H22A H 0.0501 -0.0301 0.6553 0.072 Uiso 1 1 calc R
H22B H 0.1536 0.0123 0.6225 0.072 Uiso 1 1 calc R
C23 C -0.0522(3) 0.01902(15) 0.60349(9) 0.0574(6) Uani 1 1 d .
H23A H -0.0382 -0.0259 0.5832 0.069 Uiso 1 1 calc R
H23B H -0.1430 0.0112 0.6173 0.069 Uiso 1 1 calc R
C24 C -0.0514(2) 0.09873(13) 0.58033(7) 0.0434(5) Uani 1 1 d .
C25 C 0.0661(2) 0.13694(14) 0.56262(7) 0.0437(5) Uani 1 1 d .
H25 H 0.1571 0.1151 0.5619 0.052 Uiso 1 1 calc R
C26 C 0.0260(2) 0.21219(13) 0.54626(7) 0.0404(5) Uani 1 1 d .
H26 H 0.0853 0.2499 0.5327 0.048 Uiso 1 1 calc R
C27 C -0.1156(2) 0.22266(12) 0.55322(6) 0.0375(5) Uani 1 1 d .
C28 C -0.2089(2) 0.29121(13) 0.54029(7) 0.0453(5) Uani 1 1 d .
H28A H -0.2219 0.2900 0.5094 0.054 Uiso 1 1 calc R
H28B H -0.1650 0.3435 0.5478 0.054 Uiso 1 1 calc R
C29 C -0.3490(2) 0.28515(15) 0.56181(8) 0.0546(6) Uani 1 1 d .
H29A H -0.3404 0.3038 0.5913 0.065 Uiso 1 1 calc R
H29B H -0.4155 0.3213 0.5473 0.065 Uiso 1 1 calc R
C30 C -0.4044(2) 0.19924(16) 0.56135(9) 0.0561(6) Uani 1 1 d .
H30A H -0.4095 0.1798 0.5319 0.067 Uiso 1 1 calc R
H30B H -0.4993 0.1989 0.5731 0.067 Uiso 1 1 calc R
C31 C -0.3134(2) 0.14175(16) 0.58693(8) 0.0525(6) Uani 1 1 d .
H31A H -0.3248 0.1532 0.6174 0.063 Uiso 1 1 calc R
H31B H -0.3421 0.0850 0.5817 0.063 Uiso 1 1 calc R
C32 C -0.1642(2) 0.15248(13) 0.57468(7) 0.0404(5) Uani 1 1 d .
N1 N -0.05736(18) 0.34190(10) 0.63040(5) 0.0358(4) Uani 1 1 d .
N2 N 0.08750(17) 0.33725(10) 0.61887(5) 0.0353(4) Uani 1 1 d .
Zr1 Zr 0.003781(19) 0.220463(11) 0.623936(6) 0.03414(8) Uani 1 1 d .

loop_
_atom_site_aniso_label
_atom_site_aniso_U_11
_atom_site_aniso_U_22
_atom_site_aniso_U_33
_atom_site_aniso_U_23
_atom_site_aniso_U_13
_atom_site_aniso_U_12
C1 0.0409(11) 0.0303(10) 0.0367(11) -0.0002(8) 0.0005(8) 0.0095(8)
C2 0.0415(11) 0.0398(12) 0.0407(12) -0.0006(9) 0.0036(9) 0.0049(9)
C3 0.0507(13) 0.0528(15) 0.0430(13) 0.0015(11) 0.0085(10) 0.0132(11)
C4 0.0683(16) 0.0475(14) 0.0408(12) -0.0049(10) 0.0005(11) 0.0202(12)
C5 0.0621(14) 0.0383(13) 0.0465(13) -0.0074(10) -0.0114(12) 0.0104(11)
C6 0.0431(12) 0.0379(12) 0.0442(12) -0.0016(9) -0.0032(10) 0.0051(9)
C7 0.0321(10) 0.0334(11) 0.0362(11) -0.0020(8) -0.0028(8) -0.0010(8)
C8 0.0361(10) 0.0381(12) 0.0455(12) -0.0028(9) -0.0035(9) 0.0029(9)
C9 0.0507(13) 0.0382(12) 0.0460(13) 0.0031(10) -0.0082(10) -0.0002(9)
C10 0.0499(13) 0.0456(13) 0.0432(13) -0.0010(10) -0.0011(10) -0.0105(10)
C11 0.0370(11) 0.0478(13) 0.0430(12) -0.0063(10) 0.0019(9) -0.0068(9)
C12 0.0342(10) 0.0378(11) 0.0436(12) -0.0013(9) -0.0005(9) 0.0022(8)
C13 0.0648(15) 0.0541(16) 0.0515(15) 0.0177(12) 0.0142(13) 0.0094(13)
C14 0.0747(19) 0.0610(16) 0.0331(11) 0.0063(11) 0.0125(11) 0.0245(13)
C15 0.0677(16) 0.0491(15) 0.0299(11) 0.0009(9) -0.0047(10) 0.0214(11)
C16 0.0830(19) 0.0591(18) 0.0485(15) -0.0118(12) -0.0278(13) 0.0259(14)
C17 0.0732(19) 0.068(2) 0.0682(18) -0.0070(14) -0.0271(15) 0.0062(15)
C18 0.0600(16) 0.0787(19) 0.0650(17) -0.0106(15) -0.0159(14) 0.0184(14)
C19 0.0570(15) 0.0620(16) 0.0497(14) -0.0071(12) -0.0066(12) 0.0213(12)
C20 0.0608(14) 0.0407(13) 0.0360(11) 0.0016(9) -0.0027(10) 0.0159(11)
C21 0.0670(15) 0.0398(13) 0.0416(13) 0.0099(10) 0.0049(11) 0.0134(12)
C22 0.0773(17) 0.0351(13) 0.0670(17) 0.0047(11) -0.0001(15) 0.0093(12)
C23 0.0665(15) 0.0362(13) 0.0695(17) -0.0001(12) 0.0007(14) 0.0013(12)
C24 0.0498(12) 0.0328(11) 0.0475(13) -0.0045(9) 0.0043(10) -0.0006(10)
C25 0.0410(12) 0.0459(13) 0.0440(12) -0.0104(10) 0.0041(10) 0.0039(10)
C26 0.0420(12) 0.0460(14) 0.0332(10) -0.0042(9) 0.0058(8) -0.0079(9)
C27 0.0417(11) 0.0391(12) 0.0316(10) -0.0033(9) 0.0003(8) -0.0054(9)
C28 0.0480(13) 0.0436(13) 0.0441(13) 0.0028(10) -0.0116(10) -0.0050(9)
C29 0.0486(13) 0.0574(16) 0.0578(15) -0.0041(11) -0.0087(11) 0.0100(11)
C30 0.0371(11) 0.0676(16) 0.0637(16) 0.0004(13) 0.0002(11) -0.0024(11)
C31 0.0447(13) 0.0558(15) 0.0569(15) 0.0043(12) 0.0056(11) -0.0084(11)
C32 0.0426(11) 0.0378(12) 0.0409(11) -0.0034(9) 0.0037(9) -0.0052(9)
N1 0.0316(8) 0.0358(9) 0.0401(9) -0.0048(8) 0.0023(7) 0.0015(7)
N2 0.0334(9) 0.0359(9) 0.0366(9) -0.0011(7) 0.0014(7) 0.0060(7)
Zr1 0.03886(12) 0.03227(12) 0.03129(12) 0.00009(8) 0.00225(8) 0.00426(8)

loop_
_atom_type_symbol
_atom_type_description
_atom_type_scat_dispersion_real
_atom_type_scat_dispersion_imag
_atom_type_scat_source
C C 0.0033 0.0016 'International Tables Vol C Tables 4.2.6.8 and 6.1.1.4'
H H 0.0000 0.0000 'International Tables Vol C Tables 4.2.6.8 and 6.1.1.4'
N N 0.0061 0.0033 'International Tables Vol C Tables 4.2.6.8 and 6.1.1.4'
Zr Zr -2.9673 0.5597 'International Tables Vol C Tables 4.2.6.8 and 6.1.1.4'

loop_
_geom_angle_atom_site_label_1
_geom_angle_atom_site_label_2
_geom_angle_atom_site_label_3
_geom_angle
C6 C1 N1 123.74(19)
C6 C1 C2 118.56(19)
N1 C1 C2 117.63(19)
C3 C2 C1 120.9(2)
C4 C3 C2 120.5(2)
C5 C4 C3 119.0(2)
C4 C5 C6 121.2(2)
C1 C6 C5 119.9(2)
N2 C7 C8 123.18(18)
N2 C7 C12 118.80(18)
C8 C7 C12 117.99(19)
C9 C8 C7 120.0(2)
C10 C9 C8 121.8(2)
C9 C10 C11 118.6(2)
C12 C11 C10 120.4(2)
C11 C12 C7 121.2(2)
C14 C13 C21 108.5(3)
C14 C13 Zr1 74.56(14)
C21 C13 Zr1 74.34(13)
C15 C14 C13 108.9(2)
C15 C14 Zr1 75.56(13)
C13 C14 Zr1 72.55(13)
C14 C15 C20 107.3(2)
C14 C15 C16 129.6(2)
C20 C15 C16 123.0(2)
C14 C15 Zr1 72.06(13)
C20 C15 Zr1 72.67(12)
C16 C15 Zr1 123.03(16)
C15 C16 C17 112.1(2)
C18 C17 C16 111.7(2)
C17 C18 C19 111.7(2)
C20 C19 C18 110.3(2)
C15 C20 C21 108.5(2)
C15 C20 C19 121.8(2)
C21 C20 C19 129.6(2)
C15 C20 Zr1 74.66(12)
C21 C20 Zr1 72.70(13)
C19 C20 Zr1 117.24(15)
C13 C21 C20 106.8(2)
C13 C21 C22 126.0(3)
C20 C21 C22 127.1(2)
C13 C21 Zr1 72.44(13)
C20 C21 Zr1 74.24(12)
C22 C21 Zr1 115.45(15)
C21 C22 C23 111.0(2)
C24 C23 C22 110.2(2)
C25 C24 C32 106.8(2)
C25 C24 C23 125.9(2)
C32 C24 C23 127.1(2)
C25 C24 Zr1 71.99(12)
C32 C24 Zr1 74.42(12)
C23 C24 Zr1 115.61(16)
C26 C25 C24 108.7(2)
C26 C25 Zr1 74.29(12)
C24 C25 Zr1 74.83(12)
C27 C26 C25 108.79(19)
C27 C26 Zr1 75.58(12)
C25 C26 Zr1 72.78(12)
C26 C27 C32 107.37(19)
C26 C27 C28 129.6(2)
C32 C27 C28 122.96(19)
C26 C27 Zr1 72.00(12)
C32 C27 Zr1 73.35(12)
C28 C27 Zr1 121.86(14)
C27 C28 C29 111.27(19)
C30 C29 C28 111.8(2)
C29 C30 C31 111.8(2)
C32 C31 C30 110.0(2)
C24 C32 C27 108.39(19)
C24 C32 C31 129.2(2)
C27 C32 C31 122.4(2)
C24 C32 Zr1 72.76(13)
C27 C32 Zr1 73.87(12)
C31 C32 Zr1 120.68(15)
C1 N1 N2 118.01(16)
C1 N1 Zr1 134.47(13)
N2 N1 Zr1 69.67(9)
C7 N2 N1 117.33(15)
C7 N2 Zr1 135.25(13)
N1 N2 Zr1 69.88(9)
N2 Zr1 N1 40.44(7)
N2 Zr1 C25 111.06(7)
N1 Zr1 C25 132.92(7)
N2 Zr1 C13 135.58(8)
N1 Zr1 C13 116.52(8)
C25 Zr1 C13 108.01(8)
N2 Zr1 C26 86.60(7)
N1 Zr1 C26 100.04(7)
C25 Zr1 C26 32.93(7)
C13 Zr1 C26 137.31(8)
N2 Zr1 C21 136.34(8)
N1 Zr1 C21 144.60(7)
C25 Zr1 C21 82.43(8)
C13 Zr1 C21 33.22(8)
C26 Zr1 C21 115.35(7)
N2 Zr1 C14 102.79(8)
N1 Zr1 C14 89.99(8)
C25 Zr1 C14 137.09(8)
C13 Zr1 C14 32.90(9)
C26 Zr1 C14 169.67(9)
C21 Zr1 C14 54.71(8)
N2 Zr1 C24 141.19(7)
N1 Zr1 C24 139.61(7)
C25 Zr1 C24 33.18(8)
C13 Zr1 C24 82.66(9)
C26 Zr1 C24 54.73(7)
C21 Zr1 C24 69.38(8)
C14 Zr1 C24 115.54(9)
N2 Zr1 C20 103.44(7)
N1 Zr1 C20 125.73(7)
C25 Zr1 C20 92.02(7)
C13 Zr1 C20 54.52(9)
C26 Zr1 C20 119.98(7)
C21 Zr1 C20 33.06(8)
C14 Zr1 C20 54.06(8)
C24 Zr1 C20 94.56(8)
N2 Zr1 C32 127.65(7)
N1 Zr1 C32 107.71(7)
C25 Zr1 C32 54.34(7)
C13 Zr1 C32 92.35(9)
C26 Zr1 C32 54.10(7)
C21 Zr1 C32 94.48(8)
C14 Zr1 C32 120.48(9)
C24 Zr1 C32 32.82(7)
C20 Zr1 C32 124.91(7)
N2 Zr1 C27 95.46(6)
N1 Zr1 C27 86.82(7)
C25 Zr1 C27 54.28(7)
C13 Zr1 C27 124.74(9)
C26 Zr1 C27 32.41(6)
C21 Zr1 C27 123.72(8)
C14 Zr1 C27 147.66(8)
C24 Zr1 C27 54.60(7)
C20 Zr1 C27 145.76(7)
C32 Zr1 C27 32.78(7)
N2 Zr1 C15 85.94(7)
N1 Zr1 C15 94.87(7)
C25 Zr1 C15 124.30(7)
C13 Zr1 C15 54.30(9)
C26 Zr1 C15 146.99(7)
C21 Zr1 C15 54.64(8)
C14 Zr1 C15 32.39(8)
C24 Zr1 C15 123.73(7)
C20 Zr1 C15 32.67(7)
C32 Zr1 C15 146.00(8)
C27 Zr1 C15 178.31(7)

loop_
_geom_bond_atom_site_label_1
_geom_bond_atom_site_label_2
_geom_bond_distance
C1 C6 1.384(3)
C1 N1 1.398(2)
C1 C2 1.398(3)
C2 C3 1.381(3)
C3 C4 1.379(3)
C4 C5 1.377(4)
C5 C6 1.395(3)
C7 N2 1.387(3)
C7 C8 1.395(3)
C7 C12 1.403(3)
C8 C9 1.390(3)
C9 C10 1.377(3)
C10 C11 1.390(3)
C11 C12 1.384(3)
C13 C14 1.402(4)
C13 C21 1.415(4)
C13 Zr1 2.462(2)
C14 C15 1.401(3)
C14 Zr1 2.488(2)
C15 C20 1.418(3)
C15 C16 1.493(4)
C15 Zr1 2.533(2)
C16 C17 1.516(4)
C17 C18 1.514(4)
C18 C19 1.531(4)
C19 C20 1.502(3)
C20 C21 1.421(4)
C20 Zr1 2.507(2)
C21 C22 1.507(3)
C21 Zr1 2.487(2)
C22 C23 1.531(4)
C23 C24 1.506(3)
C24 C25 1.415(3)
C24 C32 1.416(3)
C24 Zr1 2.496(2)
C25 C26 1.399(3)
C25 Zr1 2.459(2)
C26 C27 1.397(3)
C26 Zr1 2.478(2)
C27 C32 1.422(3)
C27 C28 1.503(3)
C27 Zr1 2.524(2)
C28 C29 1.520(3)
C29 C30 1.514(3)
C30 C31 1.527(3)
C31 C32 1.505(3)
C32 Zr1 2.517(2)
N1 N2 1.449(2)
N1 Zr1 2.0976(17)
N2 Zr1 2.0948(17)
